data_4333126
loop_
_publ_author_name
'Behera, J. N.'
'Rao, C. N. R.'

_publ_section_title
;
 Synthesis and Magnetic Properties of an Amine-Templated Fe2+(S= 2)
 Sulfate with a Distorted Kagome Structure
;
_journal_issue 23
_journal_name_full 'Inorganic Chemistry'
_journal_page_first 9475
_journal_page_last 9479
_journal_paper_doi 10.1021/ic061457y
_journal_volume 45
_journal_year 2006
_chemical_formula_sum 'C16 H82 F18 Fe9 N12 O33 S6'
_chemical_formula_weight 2008.01
_chemical_name_systematic
;
 ?
;
_space_group_IT_number 2
_symmetry_cell_setting triclinic
_symmetry_space_group_name_Hall '-P 1'
_symmetry_space_group_name_H-M 'P -1'
_atom_sites_solution_hydrogens geom
_atom_sites_solution_primary direct
_atom_sites_solution_secondary difmap
_audit_creation_method SHELXL-97
_cell_angle_alpha 77.4810(10)
_cell_angle_beta 74.2310(10)
_cell_angle_gamma 71.1710(10)
_cell_formula_units_Z 2
_cell_length_a 11.0438(2)
_cell_length_b 15.8352(2)
_cell_length_c 19.5662(4)
_cell_measurement_temperature 293(2)
_cell_measurement_theta_max 23.24
_cell_measurement_theta_min 1.09
_cell_volume 3085.31(10)
_computing_structure_refinement 'SHELXL-97 (Sheldrick, 1997)'
_computing_structure_solution 'SHELXS-97 (Sheldrick, 1997)'
_diffrn_ambient_temperature 293(2)
_diffrn_measured_fraction_theta_full 0.981
_diffrn_measured_fraction_theta_max 0.981
_diffrn_radiation_monochromator graphite
_diffrn_radiation_source 'fine-focus sealed tube'
_diffrn_radiation_type MoK\a
_diffrn_radiation_wavelength 0.71073
_diffrn_reflns_av_R_equivalents 0.0341
_diffrn_reflns_av_sigmaI/netI 0.0722
_diffrn_reflns_limit_h_max 8
_diffrn_reflns_limit_h_min -12
_diffrn_reflns_limit_k_max 12
_diffrn_reflns_limit_k_min -17
_diffrn_reflns_limit_l_max 19
_diffrn_reflns_limit_l_min -21
_diffrn_reflns_number 12939
_diffrn_reflns_theta_full 23.24
_diffrn_reflns_theta_max 23.24
_diffrn_reflns_theta_min 1.09
_exptl_absorpt_coefficient_mu 2.403
_exptl_absorpt_correction_T_max 0.825000
_exptl_absorpt_correction_T_min 0.637000
_exptl_absorpt_correction_type empirical
_exptl_crystal_colour red
_exptl_crystal_density_diffrn 2.161
_exptl_crystal_density_method 'not measured'
_exptl_crystal_description prism
_exptl_crystal_F_000 2036
_exptl_crystal_size_max 0.2
_exptl_crystal_size_mid 0.16
_exptl_crystal_size_min 0.08
_refine_diff_density_max 1.058
_refine_diff_density_min -1.236
_refine_diff_density_rms 0.216
_refine_ls_extinction_method none
_refine_ls_goodness_of_fit_ref 0.906
_refine_ls_hydrogen_treatment noref
_refine_ls_matrix_type full
_refine_ls_number_parameters 930
_refine_ls_number_reflns 8851
_refine_ls_number_restraints 0
_refine_ls_restrained_S_all 0.906
_refine_ls_R_factor_all 0.1112
_refine_ls_R_factor_gt 0.0642
_refine_ls_shift/su_max 0.000
_refine_ls_shift/su_mean 0.000
_refine_ls_structure_factor_coef Fsqd
_refine_ls_weighting_details 'calc w=1/[\s^2^(Fo^2^)+(0.1302P)^2^+0.0000P] where P=(Fo^2^+2Fc^2^)/3'
_refine_ls_weighting_scheme calc
_refine_ls_wR_factor_gt 0.1766
_refine_ls_wR_factor_ref 0.2129
_reflns_number_gt 4323
_reflns_number_total 8851
_reflns_threshold_expression >2sigma(I)
_cod_data_source_file ic061457ysup1.cif
_cod_data_source_block sad
_cod_original_cell_volume 3085.31(9)
_cod_database_code 4333126

loop_
_symmetry_equiv_pos_as_xyz
'x, y, z'
'-x, -y, -z'

loop_
_atom_site_label
_atom_site_type_symbol
_atom_site_fract_x
_atom_site_fract_y
_atom_site_fract_z
_atom_site_U_iso_or_equiv
_atom_site_adp_type
_atom_site_occupancy
_atom_site_symmetry_multiplicity
_atom_site_calc_flag
_atom_site_refinement_flags
Fe1 Fe 0.0000 1.0000 0.0000 0.0211(4) Uani 1 2 d S
Fe2 Fe 0.49524(9) 0.83410(7) 0.16714(5) 0.0225(3) Uani 1 1 d .
Fe3 Fe 0.5000 0.5000 0.5000 0.0235(4) Uani 1 2 d S
Fe4 Fe -0.18216(10) 0.99460(7) -0.13380(5) 0.0213(3) Uani 1 1 d .
Fe5 Fe 0.81094(10) 0.50418(7) 0.36914(5) 0.0221(3) Uani 1 1 d .
Fe6 Fe 0.18228(10) 0.83652(7) 0.30131(5) 0.0215(3) Uani 1 1 d .
Fe7 Fe -0.19161(10) 0.83594(7) 0.03772(5) 0.0216(3) Uani 1 1 d .
Fe8 Fe 0.18384(10) 0.67187(7) 0.46962(5) 0.0229(3) Uani 1 1 d .
Fe9 Fe -0.00516(9) 0.67331(7) 0.33799(5) 0.0224(3) Uani 1 1 d .
Fe10 Fe -0.19385(10) 0.67315(7) 0.20543(5) 0.0230(3) Uani 1 1 d .
S1 S 0.33214(18) 0.99887(13) 0.26278(10) 0.0240(5) Uani 1 1 d .
S2 S 0.67200(19) 0.34018(13) 0.39811(10) 0.0253(5) Uani 1 1 d .
S3 S -0.07501(18) 0.83499(13) 0.43605(10) 0.0264(5) Uani 1 1 d .
S4 S 0.66995(18) 0.66935(13) 0.07469(10) 0.0246(5) Uani 1 1 d .
S5 S 0.07272(18) 0.83082(13) -0.09237(10) 0.0250(5) Uani 1 1 d .
S6 S 0.07032(18) 0.51339(13) 0.23836(10) 0.0254(5) Uani 1 1 d .
F1 F -0.1145(4) 1.0550(3) -0.0714(2) 0.0332(11) Uani 1 1 d .
F2 F -0.1339(4) 0.9344(3) 0.0677(2) 0.0330(11) Uani 1 1 d .
O1 O 0.1182(5) 0.8925(4) -0.0632(3) 0.0323(13) Uani 1 1 d .
F3 F 0.3623(4) 0.9063(3) 0.1087(2) 0.0307(11) Uani 1 1 d .
F4 F 0.6229(4) 0.7664(3) 0.2299(2) 0.0322(11) Uani 1 1 d .
F5 F 0.6251(4) 0.9008(3) 0.0952(2) 0.0317(11) Uani 1 1 d .
F6 F 0.3626(4) 0.7689(3) 0.2384(2) 0.0308(11) Uani 1 1 d .
O2 O 0.5378(5) 0.7241(4) 0.1083(3) 0.0343(14) Uani 1 1 d .
O3 O 0.4599(5) 0.9455(4) 0.2239(3) 0.0321(13) Uani 1 1 d .
F7 F 0.3668(4) 0.5761(3) 0.4420(2) 0.0342(11) Uani 1 1 d .
F8 F 0.6305(4) 0.5683(3) 0.4327(2) 0.0329(11) Uani 1 1 d .
O4 O 0.5437(5) 0.3959(4) 0.4349(3) 0.0389(15) Uani 1 1 d .
F9 F -0.1056(4) 1.0749(3) -0.2186(2) 0.0320(11) Uani 1 1 d .
F10 F -0.2636(4) 0.9143(3) -0.0500(2) 0.0304(11) Uani 1 1 d .
O5 O -0.0053(5) 0.8832(4) -0.1469(3) 0.0325(14) Uani 1 1 d .
O6 O 0.2508(5) 1.0513(3) 0.2096(3) 0.0312(13) Uani 1 1 d .
F11 F 0.7290(4) 0.5871(3) 0.2878(2) 0.0312(11) Uani 1 1 d .
F12 F 0.8898(4) 0.4151(3) 0.4498(2) 0.0324(11) Uani 1 1 d .
F13 F 0.8736(4) 0.5963(3) 0.4041(2) 0.0329(11) Uani 1 1 d .
O7 O -0.0048(5) 0.4608(3) 0.2958(3) 0.0331(14) Uani 1 1 d .
O8 O 0.7441(5) 0.4007(4) 0.3469(3) 0.0347(14) Uani 1 1 d .
F14 F 0.2604(4) 0.7548(3) 0.3855(2) 0.0315(11) Uani 1 1 d .
F15 F 0.1143(4) 0.7477(3) 0.2681(2) 0.0339(11) Uani 1 1 d .
O9 O 0.2633(5) 0.9370(3) 0.3152(3) 0.0311(13) Uani 1 1 d .
O10 O -0.0004(5) 0.8850(4) 0.3759(3) 0.0323(14) Uani 1 1 d .
F16 F -0.1181(4) 0.7582(3) 0.1238(2) 0.0329(11) Uani 1 1 d .
O11 O -0.0083(5) 0.7844(3) -0.0323(3) 0.0309(13) Uani 1 1 d .
O12 O 0.7413(5) 0.7290(4) 0.0229(3) 0.0308(13) Uani 1 1 d .
F17 F 0.1195(4) 0.6146(3) 0.4037(2) 0.0342(11) Uani 1 1 d .
O13 O 0.0076(5) 0.7817(4) 0.4877(3) 0.0339(14) Uani 1 1 d .
O14 O 0.7487(5) 0.2867(4) 0.4528(3) 0.0337(14) Uani 1 1 d .
F18 F -0.1347(4) 0.7311(3) 0.2737(2) 0.0329(11) Uani 1 1 d .
O15 O 0.1144(5) 0.5728(4) 0.2704(3) 0.0349(14) Uani 1 1 d .
O16 O -0.1208(5) 0.7721(4) 0.4081(3) 0.0375(15) Uani 1 1 d .
O17 O -0.0127(5) 0.5708(4) 0.1878(3) 0.0362(14) Uani 1 1 d .
O18 O 0.7432(5) 0.6221(4) 0.1320(3) 0.0353(14) Uani 1 1 d .
O19 O 0.3539(5) 1.0624(4) 0.2990(3) 0.0338(14) Uani 1 1 d .
O20 O 0.6486(5) 0.2786(4) 0.3606(3) 0.0375(14) Uani 1 1 d .
O21 O -0.1911(5) 0.8971(4) 0.4740(3) 0.0355(14) Uani 1 1 d .
O22 O 0.6556(5) 0.6023(4) 0.0385(3) 0.0365(14) Uani 1 1 d .
O23 O 0.1858(5) 0.7630(4) -0.1256(3) 0.0349(14) Uani 1 1 d .
O24 O 0.1852(5) 0.4553(4) 0.1982(3) 0.0352(14) Uani 1 1 d .
N11 N 0.3368(6) 0.6246(4) 0.1787(3) 0.0295(16) Uani 1 1 d .
H11A H 0.2608 0.6290 0.2115 0.035 Uiso 1 1 calc R
H11B H 0.3661 0.6713 0.1791 0.035 Uiso 1 1 calc R
N9 N 0.4841(6) 0.2568(5) 0.6298(3) 0.0326(17) Uani 1 1 d .
H9A H 0.5713 0.2423 0.6174 0.049 Uiso 1 1 calc R
H9B H 0.4583 0.2564 0.6771 0.049 Uiso 1 1 calc R
H9C H 0.4509 0.3116 0.6077 0.049 Uiso 1 1 calc R
N2 N 0.1265(6) 0.2182(4) 0.2567(3) 0.0347(17) Uani 1 1 d .
H2A H 0.1928 0.2392 0.2572 0.042 Uiso 1 1 calc R
H2B H 0.1611 0.1666 0.2374 0.042 Uiso 1 1 calc R
N12 N 0.4734(6) 0.5938(5) 0.3016(3) 0.0353(18) Uani 1 1 d .
H12A H 0.5601 0.5823 0.2874 0.053 Uiso 1 1 calc R
H12B H 0.4504 0.5917 0.3490 0.053 Uiso 1 1 calc R
H12C H 0.4354 0.6483 0.2809 0.053 Uiso 1 1 calc R
N5 N -0.3439(6) 0.0450(4) 0.1560(3) 0.0307(16) Uani 1 1 d .
H5A H -0.2696 0.0337 0.1220 0.037 Uiso 1 1 calc R
H5B H -0.3816 0.0008 0.1608 0.037 Uiso 1 1 calc R
N6 N -0.4785(6) 0.0736(5) 0.0330(3) 0.0340(17) Uani 1 1 d .
H6A H -0.4391 0.0185 0.0522 0.051 Uiso 1 1 calc R
H6B H -0.4611 0.0765 -0.0145 0.051 Uiso 1 1 calc R
H6C H -0.5647 0.0855 0.0500 0.051 Uiso 1 1 calc R
N7 N 0.1224(6) 0.4393(4) 0.4520(3) 0.0315(17) Uani 1 1 d .
H7A H 0.0625 0.4176 0.4450 0.047 Uiso 1 1 calc R
H7B H 0.1017 0.4987 0.4385 0.047 Uiso 1 1 calc R
H7C H 0.1246 0.4274 0.4983 0.047 Uiso 1 1 calc R
N8 N 0.3408(6) 0.2899(4) 0.5084(3) 0.0333(17) Uani 1 1 d .
H8A H 0.2653 0.2924 0.5413 0.040 Uiso 1 1 calc R
H8B H 0.3678 0.3371 0.5103 0.040 Uiso 1 1 calc R
N4 N -0.1242(6) -0.1000(5) 0.2142(4) 0.0351(18) Uani 1 1 d .
H4A H -0.1267 -0.0882 0.1679 0.053 Uiso 1 1 calc R
H4B H -0.1058 -0.1592 0.2281 0.053 Uiso 1 1 calc R
H4C H -0.0626 -0.0795 0.2208 0.053 Uiso 1 1 calc R
N10 N 0.1232(6) 0.7721(4) 0.1212(3) 0.0304(16) Uani 1 1 d .
H10A H 0.0635 0.7489 0.1157 0.046 Uiso 1 1 calc R
H10B H 0.1008 0.8313 0.1070 0.046 Uiso 1 1 calc R
H10C H 0.1275 0.7613 0.1672 0.046 Uiso 1 1 calc R
C13 C 0.2552(8) 0.7292(6) 0.0765(4) 0.036(2) Uani 1 1 d .
H13A H 0.3158 0.7627 0.0749 0.043 Uiso 1 1 calc R
H13B H 0.2466 0.7331 0.0278 0.043 Uiso 1 1 calc R
N1 N 0.0376(9) 0.3670(5) 0.0881(4) 0.064(2) Uani 1 1 d .
H1A H -0.0426 0.3850 0.1150 0.096 Uiso 1 1 calc R
H1B H 0.0347 0.3402 0.0533 0.096 Uiso 1 1 calc R
H1C H 0.0680 0.4146 0.0689 0.096 Uiso 1 1 calc R
N3 N -0.0984(7) 0.1102(5) 0.4102(3) 0.050(2) Uani 1 1 d .
H3A H -0.0357 0.0724 0.4315 0.075 Uiso 1 1 calc R
H3B H -0.1577 0.0825 0.4116 0.075 Uiso 1 1 calc R
H3C H -0.1368 0.1582 0.4330 0.075 Uiso 1 1 calc R
C12 C 0.4365(9) 0.1891(6) 0.6081(4) 0.038(2) Uani 1 1 d .
H12D H 0.3469 0.1933 0.6342 0.045 Uiso 1 1 calc R
H12E H 0.4901 0.1288 0.6215 0.045 Uiso 1 1 calc R
C5 C -0.2560(8) -0.0540(6) 0.2579(4) 0.042(2) Uani 1 1 d .
H5C H -0.3178 -0.0871 0.2610 0.050 Uiso 1 1 calc R
H5D H -0.2474 -0.0555 0.3062 0.050 Uiso 1 1 calc R
C9 C 0.2545(8) 0.3960(6) 0.4086(5) 0.049(3) Uani 1 1 d .
H9D H 0.2465 0.4001 0.3597 0.059 Uiso 1 1 calc R
H9E H 0.3140 0.4303 0.4072 0.059 Uiso 1 1 calc R
C8 C -0.4291(9) 0.1412(6) 0.0518(4) 0.041(2) Uani 1 1 d .
H8C H -0.4803 0.2011 0.0357 0.049 Uiso 1 1 calc R
H8D H -0.3390 0.1344 0.0258 0.049 Uiso 1 1 calc R
C7 C -0.4350(7) 0.1334(6) 0.1316(4) 0.031(2) Uani 1 1 d .
H7D H -0.4098 0.1827 0.1403 0.038 Uiso 1 1 calc R
H7E H -0.5239 0.1371 0.1586 0.038 Uiso 1 1 calc R
C16 C 0.4301(8) 0.5248(6) 0.2803(4) 0.035(2) Uani 1 1 d .
H16A H 0.3406 0.5280 0.3060 0.042 Uiso 1 1 calc R
H16B H 0.4848 0.4653 0.2946 0.042 Uiso 1 1 calc R
C11 C 0.4419(8) 0.2041(6) 0.5280(4) 0.037(2) Uani 1 1 d .
H11C H 0.5285 0.2078 0.5015 0.044 Uiso 1 1 calc R
H11D H 0.4255 0.1536 0.5152 0.044 Uiso 1 1 calc R
C6 C -0.3095(8) 0.0427(6) 0.2261(4) 0.036(2) Uani 1 1 d .
H6D H -0.3870 0.0720 0.2592 0.043 Uiso 1 1 calc R
H6E H -0.2444 0.0749 0.2180 0.043 Uiso 1 1 calc R
C15 C 0.4368(7) 0.5366(6) 0.1988(4) 0.031(2) Uani 1 1 d .
H15A H 0.5241 0.5381 0.1719 0.037 Uiso 1 1 calc R
H15B H 0.4174 0.4864 0.1873 0.037 Uiso 1 1 calc R
C14 C 0.3124(7) 0.6300(6) 0.1055(4) 0.032(2) Uani 1 1 d .
H14A H 0.2516 0.5961 0.1087 0.038 Uiso 1 1 calc R
H14B H 0.3940 0.6043 0.0732 0.038 Uiso 1 1 calc R
C1 C 0.1276(8) 0.3011(6) 0.1343(4) 0.043(2) Uani 1 1 d .
H1D H 0.1962 0.3257 0.1364 0.052 Uiso 1 1 calc R
H1E H 0.1679 0.2445 0.1151 0.052 Uiso 1 1 calc R
C10 C 0.3145(8) 0.2992(6) 0.4354(4) 0.037(2) Uani 1 1 d .
H10D H 0.3960 0.2757 0.4022 0.044 Uiso 1 1 calc R
H10E H 0.2556 0.2641 0.4378 0.044 Uiso 1 1 calc R
C3 C 0.0504(8) 0.1991(6) 0.3336(4) 0.039(2) Uani 1 1 d .
H3D H -0.0033 0.2552 0.3513 0.047 Uiso 1 1 calc R
H3E H 0.1105 0.1673 0.3649 0.047 Uiso 1 1 calc R
C4 C -0.0381(9) 0.1401(6) 0.3320(4) 0.045(2) Uani 1 1 d .
H4D H -0.1065 0.1750 0.3065 0.055 Uiso 1 1 calc R
H4E H 0.0138 0.0881 0.3082 0.055 Uiso 1 1 calc R
C2 C 0.0380(9) 0.2868(6) 0.2108(4) 0.044(2) Uani 1 1 d .
H2C H 0.0002 0.3430 0.2307 0.053 Uiso 1 1 calc R
H2D H -0.0325 0.2644 0.2084 0.053 Uiso 1 1 calc R
O25 O -0.3162(8) 0.0758(7) 0.3894(5) 0.105(3) Uani 1 1 d .
O26 O -0.1372(6) 0.0102(5) 0.5492(3) 0.0589(19) Uani 1 1 d .
O27 O 0.3164(6) 0.2945(4) 0.2608(3) 0.0582(18) Uani 1 1 d .
O28 O 0.5810(7) 0.2831(6) 0.2348(4) 0.073(2) Uani 1 1 d .
O29 O 0.0624(7) 0.5462(5) 0.0440(4) 0.077(2) Uani 1 1 d .
O30 O 0.3003(7) 0.5876(5) -0.0476(4) 0.075(2) Uani 1 1 d .
O31 O 0.5440(8) 0.6438(6) -0.0838(4) 0.100(3) Uani 1 1 d .
O32 O 0.4404(7) 1.0411(6) 0.4238(4) 0.078(2) Uani 1 1 d .
O33 O 0.7792(6) 0.4391(4) 0.1838(3) 0.0605(19) Uani 1 1 d .
H8 H 0.4820 1.0582 0.4442 0.050 Uiso 1 1 d .
H1 H -0.2976 0.0223 0.3880 0.050 Uiso 1 1 d .
H6 H 0.3936 0.2761 0.2469 0.050 Uiso 1 1 d .
H7 H 0.0400 0.5627 0.0885 0.050 Uiso 1 1 d .
H2 H -0.4018 0.0593 0.4107 0.050 Uiso 1 1 d .
H4 H -0.1459 -0.0584 0.5504 0.050 Uiso 1 1 d .
H5 H 0.3259 0.3595 0.2416 0.050 Uiso 1 1 d .
H3 H -0.0753 -0.0199 0.5714 0.050 Uiso 1 1 d .
H11 H 0.5262 0.2640 0.2087 0.050 Uiso 1 1 d .
H10 H 0.6179 0.2584 0.2790 0.050 Uiso 1 1 d .
H9 H 0.4179 1.0447 0.3802 0.050 Uiso 1 1 d .
H12 H 0.6019 0.6162 -0.1128 0.050 Uiso 1 1 d .
H14 H 0.3169 0.5442 -0.0933 0.050 Uiso 1 1 d .
H13 H 0.5902 0.6172 -0.0404 0.050 Uiso 1 1 d .
H17 H 0.8333 0.4313 0.2017 0.050 Uiso 1 1 d .
H15 H 0.0742 0.5838 0.0244 0.050 Uiso 1 1 d .
H18 H 0.8340 0.4174 0.1277 0.050 Uiso 1 1 d .
H16 H 0.2896 0.5261 -0.0345 0.050 Uiso 1 1 d .

loop_
_atom_site_aniso_label
_atom_site_aniso_U_11
_atom_site_aniso_U_22
_atom_site_aniso_U_33
_atom_site_aniso_U_23
_atom_site_aniso_U_13
_atom_site_aniso_U_12
Fe1 0.0209(9) 0.0198(9) 0.0193(8) 0.0007(7) -0.0036(7) -0.0042(7)
Fe2 0.0205(6) 0.0210(7) 0.0213(6) 0.0010(5) -0.0033(5) -0.0034(5)
Fe3 0.0196(9) 0.0247(9) 0.0219(9) 0.0014(7) -0.0029(7) -0.0048(7)
Fe4 0.0211(6) 0.0208(7) 0.0193(6) 0.0012(5) -0.0042(5) -0.0052(5)
Fe5 0.0211(6) 0.0217(7) 0.0204(6) 0.0009(5) -0.0044(5) -0.0045(5)
Fe6 0.0212(6) 0.0204(7) 0.0202(6) 0.0006(5) -0.0040(5) -0.0048(5)
Fe7 0.0210(6) 0.0202(6) 0.0204(6) -0.0011(5) -0.0036(5) -0.0038(5)
Fe8 0.0201(6) 0.0234(7) 0.0211(6) 0.0019(5) -0.0040(5) -0.0045(5)
Fe9 0.0215(6) 0.0216(7) 0.0211(6) 0.0022(5) -0.0043(5) -0.0055(5)
Fe10 0.0214(6) 0.0217(7) 0.0225(6) 0.0022(5) -0.0041(5) -0.0055(5)
S1 0.0221(11) 0.0233(11) 0.0244(11) -0.0064(9) -0.0033(9) -0.0032(9)
S2 0.0253(11) 0.0245(11) 0.0251(11) -0.0045(9) -0.0062(9) -0.0045(9)
S3 0.0225(11) 0.0251(12) 0.0262(11) -0.0049(9) -0.0020(9) -0.0015(9)
S4 0.0255(11) 0.0233(11) 0.0241(11) -0.0066(9) -0.0040(9) -0.0049(9)
S5 0.0216(11) 0.0226(11) 0.0267(11) -0.0073(9) -0.0015(9) -0.0012(9)
S6 0.0219(11) 0.0244(11) 0.0264(11) -0.0050(9) -0.0033(9) -0.0024(9)
F1 0.038(3) 0.029(3) 0.034(3) 0.000(2) -0.019(2) -0.005(2)
F2 0.042(3) 0.026(3) 0.030(3) -0.003(2) -0.002(2) -0.014(2)
O1 0.024(3) 0.030(3) 0.043(3) -0.009(3) -0.004(3) -0.008(3)
F3 0.027(2) 0.030(3) 0.029(2) -0.004(2) -0.0108(19) 0.003(2)
F4 0.030(3) 0.034(3) 0.026(2) -0.005(2) -0.007(2) 0.001(2)
F5 0.032(3) 0.028(3) 0.026(2) -0.005(2) 0.005(2) -0.006(2)
F6 0.026(2) 0.026(3) 0.029(2) -0.003(2) 0.0047(19) -0.003(2)
O2 0.025(3) 0.040(4) 0.038(3) -0.013(3) -0.002(3) -0.009(3)
O3 0.027(3) 0.031(3) 0.037(3) -0.014(3) 0.002(2) -0.009(3)
F7 0.029(3) 0.038(3) 0.029(3) -0.002(2) -0.011(2) 0.002(2)
F8 0.027(3) 0.029(3) 0.030(3) -0.005(2) 0.010(2) -0.003(2)
O4 0.031(3) 0.046(4) 0.042(3) -0.021(3) -0.005(3) -0.006(3)
F9 0.033(3) 0.036(3) 0.027(2) 0.003(2) -0.008(2) -0.013(2)
F10 0.026(2) 0.034(3) 0.027(2) 0.003(2) -0.0060(19) -0.009(2)
O5 0.032(3) 0.032(3) 0.026(3) -0.004(3) -0.010(2) 0.002(3)
O6 0.039(3) 0.025(3) 0.029(3) 0.000(3) -0.012(3) -0.006(3)
F11 0.026(2) 0.036(3) 0.027(2) 0.002(2) -0.0047(19) -0.007(2)
F12 0.030(3) 0.035(3) 0.031(3) 0.003(2) -0.007(2) -0.012(2)
F13 0.037(3) 0.032(3) 0.030(3) -0.003(2) -0.003(2) -0.014(2)
O7 0.032(3) 0.024(3) 0.036(3) -0.003(3) 0.005(3) -0.008(3)
O8 0.047(4) 0.031(3) 0.027(3) -0.003(3) -0.004(3) -0.016(3)
F14 0.023(2) 0.035(3) 0.028(2) 0.005(2) -0.0038(19) -0.005(2)
F15 0.041(3) 0.037(3) 0.028(2) -0.003(2) -0.002(2) -0.021(2)
O9 0.047(3) 0.022(3) 0.021(3) -0.001(2) 0.002(3) -0.015(3)
O10 0.028(3) 0.030(3) 0.026(3) 0.002(3) 0.003(2) -0.003(3)
F16 0.033(3) 0.033(3) 0.029(2) 0.002(2) -0.007(2) -0.009(2)
O11 0.029(3) 0.024(3) 0.030(3) 0.002(3) 0.000(2) -0.004(2)
O12 0.040(3) 0.030(3) 0.022(3) -0.004(3) 0.005(2) -0.019(3)
F17 0.038(3) 0.034(3) 0.032(3) 0.000(2) -0.018(2) -0.007(2)
O13 0.035(3) 0.033(3) 0.023(3) -0.004(3) 0.000(2) 0.001(3)
O14 0.040(3) 0.032(3) 0.031(3) -0.001(3) -0.018(3) -0.007(3)
F18 0.037(3) 0.027(3) 0.033(3) -0.005(2) -0.014(2) -0.001(2)
O15 0.020(3) 0.040(4) 0.042(3) -0.013(3) -0.002(3) -0.004(3)
O16 0.029(3) 0.044(4) 0.041(3) -0.011(3) -0.003(3) -0.013(3)
O17 0.028(3) 0.040(4) 0.031(3) -0.006(3) -0.005(3) 0.002(3)
O18 0.050(4) 0.027(3) 0.029(3) 0.003(3) -0.017(3) -0.007(3)
O19 0.040(3) 0.032(3) 0.035(3) -0.009(3) -0.012(3) -0.012(3)
O20 0.041(3) 0.037(4) 0.041(3) -0.011(3) -0.011(3) -0.013(3)
O21 0.023(3) 0.043(4) 0.038(3) -0.016(3) -0.001(3) -0.004(3)
O22 0.040(3) 0.034(4) 0.038(3) -0.013(3) -0.008(3) -0.009(3)
O23 0.026(3) 0.030(3) 0.039(3) -0.011(3) 0.001(3) 0.002(3)
O24 0.026(3) 0.035(4) 0.034(3) -0.012(3) 0.005(2) 0.000(3)
N11 0.033(4) 0.025(4) 0.027(4) -0.004(3) -0.009(3) 0.000(3)
N9 0.031(4) 0.030(4) 0.030(4) -0.002(3) -0.006(3) -0.003(3)
N2 0.044(4) 0.029(4) 0.022(4) -0.003(3) 0.000(3) -0.005(3)
N12 0.028(4) 0.045(5) 0.030(4) -0.005(4) -0.004(3) -0.009(3)
N5 0.031(4) 0.026(4) 0.031(4) -0.012(3) -0.010(3) 0.004(3)
N6 0.032(4) 0.035(4) 0.033(4) -0.002(3) -0.008(3) -0.007(3)
N7 0.019(4) 0.034(4) 0.038(4) -0.001(3) -0.011(3) -0.001(3)
N8 0.037(4) 0.031(4) 0.029(4) -0.008(3) -0.011(3) -0.001(3)
N4 0.026(4) 0.039(5) 0.038(4) -0.001(4) -0.012(3) -0.005(3)
N10 0.026(4) 0.029(4) 0.035(4) -0.003(3) -0.012(3) -0.004(3)
C13 0.032(5) 0.032(5) 0.034(5) -0.001(4) 0.002(4) -0.004(4)
N1 0.101(7) 0.036(5) 0.043(5) -0.002(4) -0.015(5) -0.005(5)
N3 0.064(5) 0.051(5) 0.028(4) 0.004(4) 0.000(4) -0.023(4)
C12 0.057(6) 0.034(5) 0.029(5) 0.002(4) -0.017(4) -0.017(5)
C5 0.041(5) 0.033(5) 0.036(5) -0.007(4) -0.008(4) 0.010(4)
C9 0.039(6) 0.043(6) 0.046(6) 0.008(5) -0.009(4) 0.004(5)
C8 0.055(6) 0.038(6) 0.033(5) 0.004(4) -0.019(4) -0.015(5)
C7 0.030(5) 0.034(5) 0.027(5) 0.000(4) -0.012(4) -0.002(4)
C16 0.047(5) 0.037(5) 0.021(4) 0.003(4) -0.012(4) -0.014(4)
C11 0.037(5) 0.034(5) 0.035(5) -0.012(4) -0.016(4) 0.006(4)
C6 0.036(5) 0.040(6) 0.024(5) 0.003(4) -0.013(4) -0.001(4)
C15 0.025(4) 0.032(5) 0.028(5) 0.004(4) -0.012(4) 0.004(4)
C14 0.031(5) 0.039(5) 0.022(4) -0.003(4) -0.014(4) 0.000(4)
C1 0.048(6) 0.045(6) 0.030(5) -0.005(5) -0.008(4) -0.006(5)
C10 0.033(5) 0.043(6) 0.030(5) -0.004(4) -0.014(4) 0.002(4)
C3 0.040(5) 0.037(6) 0.026(5) 0.005(4) 0.002(4) -0.005(4)
C4 0.054(6) 0.043(6) 0.029(5) -0.002(4) 0.009(4) -0.016(5)
C2 0.058(6) 0.034(5) 0.033(5) -0.005(4) -0.009(4) -0.003(5)
O25 0.078(6) 0.153(9) 0.100(7) -0.061(6) -0.004(5) -0.038(6)
O26 0.066(4) 0.068(5) 0.042(4) -0.015(4) -0.004(3) -0.020(4)
O27 0.060(4) 0.045(4) 0.065(4) -0.010(4) -0.015(4) -0.006(3)
O28 0.060(5) 0.111(7) 0.057(5) -0.025(4) -0.017(4) -0.023(4)
O29 0.079(5) 0.079(6) 0.072(5) -0.021(4) -0.013(4) -0.018(4)
O30 0.096(6) 0.059(5) 0.074(5) -0.011(4) -0.031(4) -0.016(4)
O31 0.111(7) 0.109(8) 0.080(6) -0.006(5) -0.038(5) -0.023(6)
O32 0.066(5) 0.127(8) 0.058(5) -0.028(5) -0.019(4) -0.035(5)
O33 0.079(5) 0.032(4) 0.069(5) -0.011(3) -0.027(4) -0.004(3)

loop_
_atom_type_symbol
_atom_type_description
_atom_type_scat_dispersion_real
_atom_type_scat_dispersion_imag
_atom_type_scat_source
C C 0.0033 0.0016 'International Tables Vol C Tables 4.2.6.8 and 6.1.1.4'
H H 0.0000 0.0000 'International Tables Vol C Tables 4.2.6.8 and 6.1.1.4'
N N 0.0061 0.0033 'International Tables Vol C Tables 4.2.6.8 and 6.1.1.4'
O O 0.0106 0.0060 'International Tables Vol C Tables 4.2.6.8 and 6.1.1.4'
F F 0.0171 0.0103 'International Tables Vol C Tables 4.2.6.8 and 6.1.1.4'
S S 0.1246 0.1234 'International Tables Vol C Tables 4.2.6.8 and 6.1.1.4'
Fe Fe 0.3463 0.8444 'International Tables Vol C Tables 4.2.6.8 and 6.1.1.4'

loop_
_geom_angle_atom_site_label_1
_geom_angle_atom_site_label_2
_geom_angle_atom_site_label_3
_geom_angle
_geom_angle_site_symmetry_1
_geom_angle_site_symmetry_3
F1 Fe1 F1 180.0(3) . 2_575
F1 Fe1 F2 92.81(17) . .
F1 Fe1 F2 87.19(17) 2_575 .
F1 Fe1 F2 87.19(17) . 2_575
F1 Fe1 F2 92.81(17) 2_575 2_575
F2 Fe1 F2 180.0(2) . 2_575
F1 Fe1 O1 91.75(18) . .
F1 Fe1 O1 88.25(18) 2_575 .
F2 Fe1 O1 98.49(18) . .
F2 Fe1 O1 81.51(18) 2_575 .
F1 Fe1 O1 88.25(18) . 2_575
F1 Fe1 O1 91.75(18) 2_575 2_575
F2 Fe1 O1 81.51(18) . 2_575
F2 Fe1 O1 98.49(18) 2_575 2_575
O1 Fe1 O1 180.000(1) . 2_575
F3 Fe2 F4 176.74(16) . .
F3 Fe2 F5 86.65(17) . .
F4 Fe2 F5 94.16(18) . .
F3 Fe2 F6 92.38(17) . .
F4 Fe2 F6 86.80(17) . .
F5 Fe2 F6 179.01(17) . .
F3 Fe2 O2 88.77(19) . .
F4 Fe2 O2 94.26(19) . .
F5 Fe2 O2 97.02(18) . .
F6 Fe2 O2 83.13(18) . .
F3 Fe2 O3 91.87(19) . .
F4 Fe2 O3 85.15(19) . .
F5 Fe2 O3 80.82(18) . .
F6 Fe2 O3 99.04(18) . .
O2 Fe2 O3 177.71(18) . .
F7 Fe3 F7 180.00(19) . 2_666
F7 Fe3 F8 92.69(17) . 2_666
F7 Fe3 F8 87.31(17) 2_666 2_666
F7 Fe3 F8 87.31(17) . .
F7 Fe3 F8 92.69(17) 2_666 .
F8 Fe3 F8 180.0(2) 2_666 .
F7 Fe3 O4 87.99(19) . .
F7 Fe3 O4 92.01(19) 2_666 .
F8 Fe3 O4 83.50(19) 2_666 .
F8 Fe3 O4 96.50(18) . .
F7 Fe3 O4 92.01(19) . 2_666
F7 Fe3 O4 87.99(19) 2_666 2_666
F8 Fe3 O4 96.50(18) 2_666 2_666
F8 Fe3 O4 83.50(19) . 2_666
O4 Fe3 O4 180.0(2) . 2_666
F9 Fe4 F10 178.26(17) . .
F9 Fe4 F1 85.63(17) . .
F10 Fe4 F1 95.79(17) . .
F9 Fe4 F3 94.15(17) . 2_575
F10 Fe4 F3 84.97(17) . 2_575
F1 Fe4 F3 85.69(17) . 2_575
F9 Fe4 O5 92.92(19) . .
F10 Fe4 O5 87.99(19) . .
F1 Fe4 O5 93.62(18) . .
F3 Fe4 O5 172.82(19) 2_575 .
F9 Fe4 O6 86.90(18) . 2_575
F10 Fe4 O6 91.63(18) . 2_575
F1 Fe4 O6 171.98(18) . 2_575
F3 Fe4 O6 91.97(18) 2_575 2_575
O5 Fe4 O6 89.7(2) . 2_575
F11 Fe5 F12 176.74(18) . .
F11 Fe5 F13 99.47(18) . .
F12 Fe5 F13 83.79(17) . .
F11 Fe5 F8 82.30(17) . .
F12 Fe5 F8 98.03(17) . .
F13 Fe5 F8 81.58(17) . .
F11 Fe5 O7 91.26(18) . 1_655
F12 Fe5 O7 88.80(18) . 1_655
F13 Fe5 O7 92.76(18) . 1_655
F8 Fe5 O7 170.57(19) . 1_655
F11 Fe5 O8 86.86(19) . .
F12 Fe5 O8 89.88(19) . .
F13 Fe5 O8 172.79(18) . .
F8 Fe5 O8 95.96(19) . .
O7 Fe5 O8 90.5(2) 1_655 .
F14 Fe6 F9 176.54(18) . 2_575
F14 Fe6 F15 100.56(18) . .
F9 Fe6 F15 82.86(17) 2_575 .
F14 Fe6 F6 83.29(16) . .
F9 Fe6 F6 97.76(17) 2_575 .
F15 Fe6 F6 82.25(17) . .
F14 Fe6 O9 87.62(19) . .
F9 Fe6 O9 89.04(19) 2_575 .
F15 Fe6 O9 169.52(17) . .
F6 Fe6 O9 92.31(18) . .
F14 Fe6 O10 89.59(17) . .
F9 Fe6 O10 89.67(18) 2_575 .
F15 Fe6 O10 93.55(19) . .
F6 Fe6 O10 170.91(18) . .
O9 Fe6 O10 93.0(2) . .
F16 Fe7 F10 179.30(16) . .
F16 Fe7 F5 97.31(17) . 1_455
F10 Fe7 F5 83.36(16) . 1_455
F16 Fe7 F2 82.35(17) . .
F10 Fe7 F2 97.52(17) . .
F5 Fe7 F2 82.84(17) 1_455 .
F16 Fe7 O11 89.79(18) . .
F10 Fe7 O11 89.54(18) . .
F5 Fe7 O11 172.35(19) 1_455 .
F2 Fe7 O11 95.32(19) . .
F16 Fe7 O12 91.24(19) . 1_455
F10 Fe7 O12 88.95(19) . 1_455
F5 Fe7 O12 93.17(18) 1_455 1_455
F2 Fe7 O12 171.93(17) . 1_455
O11 Fe7 O12 89.5(2) . 1_455
F12 Fe8 F14 177.31(18) 2_666 .
F12 Fe8 F17 84.58(17) 2_666 .
F14 Fe8 F17 93.20(17) . .
F12 Fe8 F7 93.74(18) 2_666 .
F14 Fe8 F7 84.57(17) . .
F17 Fe8 F7 85.87(17) . .
F12 Fe8 O13 93.56(19) 2_666 .
F14 Fe8 O13 88.16(18) . .
F17 Fe8 O13 95.34(19) . .
F7 Fe8 O13 172.68(19) . .
F12 Fe8 O14 88.25(19) 2_666 2_666
F14 Fe8 O14 93.88(19) . 2_666
F17 Fe8 O14 172.08(19) . 2_666
F7 Fe8 O14 91.26(18) . 2_666
O13 Fe8 O14 88.4(2) . 2_666
F17 Fe9 F18 178.41(17) . .
F17 Fe9 F15 94.88(18) . .
F18 Fe9 F15 86.68(18) . .
F17 Fe9 F13 86.88(18) . 1_455
F18 Fe9 F13 91.57(18) . 1_455
F15 Fe9 F13 177.28(16) . 1_455
F17 Fe9 O15 86.25(19) . .
F18 Fe9 O15 94.27(19) . .
F15 Fe9 O15 81.40(19) . .
F13 Fe9 O15 96.66(19) 1_455 .
F17 Fe9 O16 91.89(19) . .
F18 Fe9 O16 87.60(19) . .
F15 Fe9 O16 98.79(19) . .
F13 Fe9 O16 83.21(19) 1_455 .
O15 Fe9 O16 178.1(2) . .
F16 Fe10 F11 179.76(17) . 1_455
F16 Fe10 F4 94.49(17) . 1_455
F11 Fe10 F4 85.40(17) 1_455 1_455
F16 Fe10 F18 86.38(17) . .
F11 Fe10 F18 93.82(17) 1_455 .
F4 Fe10 F18 86.64(17) 1_455 .
F16 Fe10 O17 90.19(19) . .
F11 Fe10 O17 89.92(19) 1_455 .
F4 Fe10 O17 175.31(19) 1_455 .
F18 Fe10 O17 93.35(19) . .
F16 Fe10 O18 90.76(19) . 1_455
F11 Fe10 O18 89.04(19) 1_455 1_455
F4 Fe10 O18 91.55(19) 1_455 1_455
F18 Fe10 O18 176.49(18) . 1_455
O17 Fe10 O18 88.7(2) . 1_455
O19 S1 O9 110.8(3) . .
O19 S1 O3 109.7(3) . .
O9 S1 O3 109.6(3) . .
O19 S1 O6 108.3(3) . .
O9 S1 O6 109.6(3) . .
O3 S1 O6 108.7(3) . .
O20 S2 O8 110.7(3) . .
O20 S2 O14 109.0(3) . .
O8 S2 O14 110.1(3) . .
O20 S2 O4 109.0(3) . .
O8 S2 O4 109.0(3) . .
O14 S2 O4 109.0(3) . .
O21 S3 O10 110.7(3) . .
O21 S3 O13 108.7(3) . .
O10 S3 O13 110.6(3) . .
O21 S3 O16 107.9(3) . .
O10 S3 O16 109.9(3) . .
O13 S3 O16 108.9(3) . .
O22 S4 O12 110.3(3) . .
O22 S4 O18 109.1(3) . .
O12 S4 O18 109.6(3) . .
O22 S4 O2 109.5(3) . .
O12 S4 O2 109.5(3) . .
O18 S4 O2 108.7(3) . .
O23 S5 O11 108.6(3) . .
O23 S5 O5 109.3(3) . .
O11 S5 O5 110.2(3) . .
O23 S5 O1 109.7(3) . .
O11 S5 O1 108.9(3) . .
O5 S5 O1 110.2(3) . .
O24 S6 O7 111.5(3) . .
O24 S6 O17 108.5(3) . .
O7 S6 O17 110.3(3) . .
O24 S6 O15 108.2(3) . .
O7 S6 O15 109.6(3) . .
O17 S6 O15 108.7(3) . .
Fe1 F1 Fe4 130.8(2) . .
Fe1 F2 Fe7 123.7(2) . .
S5 O1 Fe1 128.2(3) . .
Fe2 F3 Fe4 132.0(2) . 2_575
Fe2 F4 Fe10 129.8(2) . 1_655
Fe7 F5 Fe2 124.3(2) 1_655 .
Fe2 F6 Fe6 124.1(2) . .
S4 O2 Fe2 126.9(3) . .
S1 O3 Fe2 127.7(3) . .
Fe3 F7 Fe8 132.0(2) . .
Fe3 F8 Fe5 123.7(2) . .
S2 O4 Fe3 130.4(3) . .
Fe4 F9 Fe6 132.7(2) . 2_575
Fe4 F10 Fe7 130.3(2) . .
S5 O5 Fe4 128.4(3) . .
S1 O6 Fe4 130.3(3) . 2_575
Fe5 F11 Fe10 128.9(2) . 1_655
Fe8 F12 Fe5 131.7(2) 2_666 .
Fe9 F13 Fe5 124.6(2) 1_655 .
S6 O7 Fe5 130.5(3) . 1_455
S2 O8 Fe5 128.5(3) . .
Fe8 F14 Fe6 130.7(2) . .
Fe6 F15 Fe9 122.9(2) . .
S1 O9 Fe6 132.0(3) . .
S3 O10 Fe6 130.1(3) . .
Fe10 F16 Fe7 130.4(2) . .
S5 O11 Fe7 131.0(3) . .
S4 O12 Fe7 131.3(3) . 1_655
Fe9 F17 Fe8 130.0(2) . .
S3 O13 Fe8 128.2(3) . .
S2 O14 Fe8 131.1(3) . 2_666
Fe9 F18 Fe10 129.8(2) . .
S6 O15 Fe9 127.8(3) . .
S3 O16 Fe9 127.8(3) . .
S6 O17 Fe10 131.0(3) . .
S4 O18 Fe10 131.2(3) . 1_655
C14 N11 C15 111.7(6) . .
C2 N2 C3 111.1(6) . .
C7 N5 C6 113.7(6) . .
C10 N8 C11 114.1(6) . .
N10 C13 C14 113.0(6) . .
N9 C12 C11 112.4(7) . .
C6 C5 N4 112.6(7) . .
C10 C9 N7 115.3(7) . .
N6 C8 C7 114.4(7) . .
N5 C7 C8 109.8(6) . .
N12 C16 C15 113.6(7) . .
N8 C11 C12 110.1(7) . .
N5 C6 C5 109.5(7) . .
N11 C15 C16 108.4(6) . .
N11 C14 C13 109.0(7) . .
N1 C1 C2 105.8(7) . .
C9 C10 N8 110.8(7) . .
N2 C3 C4 107.3(7) . .
N3 C4 C3 106.7(7) . .
N2 C2 C1 106.0(7) . .

loop_
_geom_bond_atom_site_label_1
_geom_bond_atom_site_label_2
_geom_bond_distance
_geom_bond_site_symmetry_2
Fe1 F1 2.008(4) .
Fe1 F1 2.008(4) 2_575
Fe1 F2 2.086(4) .
Fe1 F2 2.086(4) 2_575
Fe1 O1 2.175(5) .
Fe1 O1 2.175(5) 2_575
Fe2 F3 2.008(4) .
Fe2 F4 2.010(4) .
Fe2 F5 2.095(4) .
Fe2 F6 2.097(4) .
Fe2 O2 2.152(5) .
Fe2 O3 2.160(5) .
Fe3 F7 2.019(4) .
Fe3 F7 2.019(4) 2_666
Fe3 F8 2.083(4) 2_666
Fe3 F8 2.083(4) .
Fe3 O4 2.153(5) .
Fe3 O4 2.153(5) 2_666
Fe4 F9 2.025(4) .
Fe4 F10 2.036(4) .
Fe4 F1 2.104(4) .
Fe4 F3 2.109(4) 2_575
Fe4 O5 2.166(5) .
Fe4 O6 2.176(5) 2_575
Fe5 F11 2.046(4) .
Fe5 F12 2.057(4) .
Fe5 F13 2.102(4) .
Fe5 F8 2.107(4) .
Fe5 O7 2.147(5) 1_655
Fe5 O8 2.165(5) .
Fe6 F14 2.064(4) .
Fe6 F9 2.073(4) 2_575
Fe6 F15 2.075(4) .
Fe6 F6 2.119(4) .
Fe6 O9 2.155(5) .
Fe6 O10 2.163(5) .
Fe7 F16 2.052(4) .
Fe7 F10 2.074(4) .
Fe7 F5 2.083(4) 1_455
Fe7 F2 2.103(4) .
Fe7 O11 2.133(5) .
Fe7 O12 2.153(5) 1_455
Fe8 F12 2.031(4) 2_666
Fe8 F14 2.043(4) .
Fe8 F17 2.100(4) .
Fe8 F7 2.111(4) .
Fe8 O13 2.155(5) .
Fe8 O14 2.158(5) 2_666
Fe9 F17 2.008(4) .
Fe9 F18 2.024(4) .
Fe9 F15 2.080(4) .
Fe9 F13 2.093(4) 1_455
Fe9 O15 2.152(5) .
Fe9 O16 2.156(5) .
Fe10 F16 2.033(4) .
Fe10 F11 2.057(4) 1_455
Fe10 F4 2.087(4) 1_455
Fe10 F18 2.109(4) .
Fe10 O17 2.127(5) .
Fe10 O18 2.148(5) 1_455
S1 O19 1.460(5) .
S1 O9 1.486(5) .
S1 O3 1.487(5) .
S1 O6 1.494(5) .
S2 O20 1.461(6) .
S2 O8 1.483(5) .
S2 O14 1.488(5) .
S2 O4 1.490(5) .
S3 O21 1.466(5) .
S3 O10 1.476(5) .
S3 O13 1.483(5) .
S3 O16 1.503(6) .
S4 O22 1.466(5) .
S4 O12 1.474(5) .
S4 O18 1.486(5) .
S4 O2 1.491(5) .
S5 O23 1.460(5) .
S5 O11 1.484(5) .
S5 O5 1.491(5) .
S5 O1 1.499(5) .
S6 O24 1.446(5) .
S6 O7 1.476(5) .
S6 O17 1.486(5) .
S6 O15 1.495(6) .
F3 Fe4 2.109(4) 2_575
F4 Fe10 2.087(4) 1_655
F5 Fe7 2.083(4) 1_655
F9 Fe6 2.073(4) 2_575
O6 Fe4 2.176(5) 2_575
F11 Fe10 2.057(4) 1_655
F12 Fe8 2.031(4) 2_666
F13 Fe9 2.093(4) 1_655
O7 Fe5 2.147(5) 1_455
O12 Fe7 2.153(5) 1_655
O14 Fe8 2.158(5) 2_666
O18 Fe10 2.148(5) 1_655
N11 C14 1.507(9) .
N11 C15 1.524(9) .
N9 C12 1.513(10) .
N2 C2 1.519(10) .
N2 C3 1.531(9) .
N12 C16 1.497(10) .
N5 C7 1.504(9) .
N5 C6 1.509(9) .
N6 C8 1.496(11) .
N7 C9 1.501(10) .
N8 C10 1.501(10) .
N8 C11 1.506(10) .
N4 C5 1.513(10) .
N10 C13 1.509(10) .
C13 C14 1.534(11) .
N1 C1 1.518(11) .
N3 C4 1.531(10) .
C12 C11 1.521(11) .
C5 C6 1.511(11) .
C9 C10 1.500(12) .
C8 C7 1.524(11) .
C16 C15 1.549(10) .
C1 C2 1.569(11) .
C3 C4 1.564(13) .
